data_4134169
loop_
_publ_author_name
'Patel, Harshal D.'
'Tran, Thanh-Huyen'
'Sumby, Christopher J.'
'Pa\<steka, Luk\'a\<s F'
'Fallon, Thomas'

_publ_section_title
;
 Boronate Ester Bullvalenes.
;
_journal_issue 8
_journal_name_full 'Journal of the American Chemical Society'
_journal_page_first 3680
_journal_page_last 3685
_journal_paper_doi 10.1021/jacs.9b12930
_journal_volume 142
_journal_year 2020
_chemical_formula_moiety 'C22 H32 B2 O4'
_chemical_formula_sum 'C22 H32 B2 O4'
_chemical_formula_weight 382.09
_space_group_crystal_system monoclinic
_space_group_IT_number 14
_space_group_name_Hall '-P 2ybc'
_space_group_name_H-M_alt 'P 1 21/c 1'
_atom_sites_solution_hydrogens geom
_atom_sites_solution_primary direct
_audit_creation_date 2019-10-09
_audit_creation_method
;
Olex2 1.2
(compiled 2018.05.29 svn.r3508 for OlexSys, GUI svn.r5506)
;
_cell_angle_alpha 90
_cell_angle_beta 110.168(7)
_cell_angle_gamma 90
_cell_formula_units_Z 4
_cell_length_a 16.4821(11)
_cell_length_b 11.7361(7)
_cell_length_c 12.1569(7)
_cell_measurement_reflns_used 5714
_cell_measurement_temperature 150(2)
_cell_measurement_theta_max 29.2240
_cell_measurement_theta_min 3.9160
_cell_volume 2207.4(3)
_computing_cell_refinement 'CrysAlisPro 1.171.38.46 (Rigaku OD, 2015)'
_computing_data_collection 'CrysAlisPro 1.171.38.46 (Rigaku OD, 2015)'
_computing_data_reduction 'CrysAlisPro 1.171.38.46 (Rigaku OD, 2015)'
_computing_molecular_graphics 'Olex2 (Dolomanov et al., 2009)'
_computing_publication_material 'Olex2 (Dolomanov et al., 2009)'
_computing_structure_refinement 'ShelXL (Sheldrick, 2015)'
_computing_structure_solution 'ShelXS (Sheldrick, 2008)'
_diffrn_ambient_environment N~2~
_diffrn_ambient_temperature 150(2)
_diffrn_detector 'CCD plate'
_diffrn_detector_area_resol_mean 16.1695
_diffrn_detector_type Eos
_diffrn_measured_fraction_theta_full 0.997
_diffrn_measured_fraction_theta_max 0.926
_diffrn_measurement_details
;
List of Runs (angles in degrees, time in seconds):

  # Type    Start    End  Width  t~exp~   \w     \q     \k     \f   Frames
--------------------------------------------------------------------------
  1  \w    -95.00 -35.00   1.00   15.00    --  -19.50-178.00-120.00   60
  2  \w    -64.00  53.00   1.00   15.00    --  -19.50  19.00 120.00  117
  3  \w    -90.00  11.00   1.00   15.00    --  -19.50 -77.00 120.00  101
  4  \w     35.00  60.00   1.00   15.00    --   18.95 178.00  30.00   25
  5  \w    -25.00  22.00   1.00   15.00    --  -19.50 -99.00   0.00   47
  6  \w    -88.00   2.00   1.00   15.00    --  -19.50 -57.00 -90.00   90
  7  \w    -25.00  22.00   1.00   15.00    --  -19.50 -99.00 -60.00   47
  8  \w    -41.00  49.00   1.00   15.00    --  -19.50  57.00-150.00   90
;
_diffrn_measurement_device 'four-circle diffractometer'
_diffrn_measurement_device_type 'Xcalibur, Eos'
_diffrn_measurement_method '\w scans'
_diffrn_orient_matrix_type 'CrysAlisPro convention (1999,Acta A55,543-557)'
_diffrn_orient_matrix_UB_11 0.0451776000
_diffrn_orient_matrix_UB_12 -0.0087535000
_diffrn_orient_matrix_UB_13 0.0263732000
_diffrn_orient_matrix_UB_21 0.0065957000
_diffrn_orient_matrix_UB_22 0.0252591000
_diffrn_orient_matrix_UB_23 -0.0492558000
_diffrn_orient_matrix_UB_31 0.0042343000
_diffrn_orient_matrix_UB_32 0.0541991000
_diffrn_orient_matrix_UB_33 0.0271900000
_diffrn_radiation_monochromator graphite
_diffrn_radiation_probe x-ray
_diffrn_radiation_type 'Mo K\a'
_diffrn_radiation_wavelength 0.71073
_diffrn_reflns_av_unetI/netI 0.0519
_diffrn_reflns_Laue_measured_fraction_full 0.997
_diffrn_reflns_Laue_measured_fraction_max 0.926
_diffrn_reflns_limit_h_max 22
_diffrn_reflns_limit_h_min -21
_diffrn_reflns_limit_k_max 15
_diffrn_reflns_limit_k_min -15
_diffrn_reflns_limit_l_max 16
_diffrn_reflns_limit_l_min -16
_diffrn_reflns_number 7619
_diffrn_reflns_point_group_measured_fraction_full 0.997
_diffrn_reflns_point_group_measured_fraction_max 0.926
_diffrn_reflns_theta_full 27.000
_diffrn_reflns_theta_max 29.324
_diffrn_reflns_theta_min 3.472
_diffrn_source 'fine-focus sealed X-ray tube'
_diffrn_source_type 'Enhance (Mo) X-ray Source'
_exptl_absorpt_coefficient_mu 0.075
_exptl_absorpt_correction_T_max 1.00000
_exptl_absorpt_correction_T_min 0.95008
_exptl_absorpt_correction_type multi-scan
_exptl_absorpt_process_details
;
CrysAlisPro 1.171.38.46 (Rigaku Oxford Diffraction, 2015)
Empirical absorption correction using spherical harmonics,
 implemented in SCALE3 ABSPACK scaling algorithm.
;
_exptl_crystal_colour colourless
_exptl_crystal_colour_primary colourless
_exptl_crystal_density_diffrn 1.150
_exptl_crystal_description block
_exptl_crystal_F_000 824
_exptl_crystal_size_max 0.45
_exptl_crystal_size_mid 0.35
_exptl_crystal_size_min 0.25
_refine_diff_density_max 0.819
_refine_diff_density_min -0.288
_refine_diff_density_rms 0.064
_refine_ls_extinction_method none
_refine_ls_goodness_of_fit_ref 0.990
_refine_ls_hydrogen_treatment constr
_refine_ls_matrix_type full
_refine_ls_number_parameters 261
_refine_ls_number_reflns 7619
_refine_ls_number_restraints 0
_refine_ls_restrained_S_all 0.990
_refine_ls_R_factor_all 0.0936
_refine_ls_R_factor_gt 0.0713
_refine_ls_shift/su_max 0.000
_refine_ls_shift/su_mean 0.000
_refine_ls_structure_factor_coef Fsqd
_refine_ls_weighting_details 'w=1/[\s^2^(Fo^2^)+(0.1314P)^2^] where P=(Fo^2^+2Fc^2^)/3'
_refine_ls_weighting_scheme calc
_refine_ls_wR_factor_gt 0.1815
_refine_ls_wR_factor_ref 0.1906
_reflns_Friedel_coverage 0.000
_reflns_number_gt 5378
_reflns_number_total 7619
_reflns_threshold_expression 'I > 2\s(I)'
_cod_data_source_file ja9b12930_si_002.cif
_cod_data_source_block HPbBpinB_twin1_hklf5
_cod_depositor_comments 'Adding full bibliography for 4134168--4134181.cif.'
_cod_database_code 4134169
_shelxl_version_number 2014/6
_chemical_oxdiff_formula C22H32B2O4
_chemical_oxdiff_usercomment 'colourless block from rod, 0.45 x 0.35 x 0.25'
_shelx_space_group_comment
;
The symmetry employed for this shelxl refinement is uniquely defined
by the following loop, which should always be used as a source of
symmetry information in preference to the above space-group names.
They are only intended as comments.
;
_shelx_estimated_absorpt_t_max 0.981
_shelx_estimated_absorpt_t_min 0.967
_olex2_refinement_description
;
1. Fixed Uiso
 At 1.2 times of:
  All C(H) groups
 At 1.5 times of:
  All C(H,H,H) groups
2.a Ternary CH refined with riding coordinates:
 C1(H1), C4(H4), C5(H5), C10(H10)
2.b Aromatic/amide H refined with riding coordinates:
 C3(H3), C6(H6), C8(H8), C9(H9)
2.c Idealised Me refined as rotating group:
 C16(H16A,H16B,H16C), C17(H17A,H17B,H17C), C18(H18A,H18B,H18C), C19(H19A,H19B,
 H19C), C26(H26A,H26B,H26C), C27(H27A,H27B,H27C), C28(H28A,H28B,H28C), C29(H29A,
 H29B,H29C)
;
_olex2_submission_special_instructions 'No special instructions were received'
_oxdiff_exptl_absorpt_empirical_details
;
Empirical correction (ABSPACK) includes:
- Absorption correction using spherical harmonics
- Frame scaling
;
_oxdiff_exptl_absorpt_empirical_full_max 1.073
_oxdiff_exptl_absorpt_empirical_full_min 0.928
_oxdiff_twin_integration_method simultaneous
_oxdiff_twin_items 2
_twin_special_details
;
Component 2 rotated by 179.9668\% 
 around [-0.42 -0.00 0.91] (reciprocal) or [0.00 0.00 1.00] (direct)
;

loop_
_space_group_symop_operation_xyz
'x, y, z'
'-x, y+1/2, -z+1/2'
'-x, -y, -z'
'x, -y-1/2, z-1/2'

loop_
_atom_site_label
_atom_site_type_symbol
_atom_site_fract_x
_atom_site_fract_y
_atom_site_fract_z
_atom_site_U_iso_or_equiv
_atom_site_adp_type
_atom_site_occupancy
_atom_site_site_symmetry_order
_atom_site_calc_flag
_atom_site_refinement_flags_posn
_atom_site_refinement_flags_adp
_atom_site_refinement_flags_occupancy
_atom_site_disorder_assembly
_atom_site_disorder_group
C1 C 0.23650(15) 0.0791(2) 0.47927(18) 0.0199(5) Uani 1 1 d . . . . .
H1 H 0.1977 0.0457 0.5185 0.024 Uiso 1 1 calc R . . . .
C2 C 0.32203(16) 0.0152(2) 0.52263(19) 0.0210(5) Uani 1 1 d . . . . .
C3 C 0.38788(17) 0.0417(2) 0.48603(19) 0.0245(6) Uani 1 1 d . . . . .
H3 H 0.4384 -0.0036 0.5172 0.029 Uiso 1 1 calc R . . . .
C4 C 0.39159(17) 0.1315(2) 0.4042(2) 0.0257(6) Uani 1 1 d . . . . .
H4 H 0.4478 0.1359 0.3902 0.031 Uiso 1 1 calc R . . . .
C5 C 0.31259(16) 0.1612(2) 0.2971(2) 0.0232(6) Uani 1 1 d . . . . .
H5 H 0.3266 0.1819 0.2259 0.028 Uiso 1 1 calc R . . . .
C6 C 0.22849(16) 0.1056(2) 0.27166(19) 0.0202(5) Uani 1 1 d . . . . .
H6 H 0.1961 0.0946 0.1910 0.024 Uiso 1 1 calc R . . . .
C7 C 0.19126(15) 0.0684(2) 0.34697(18) 0.0178(5) Uani 1 1 d . . . . .
C8 C 0.24922(17) 0.2031(2) 0.5115(2) 0.0274(6) Uani 1 1 d . . . . .
H8 H 0.2207 0.2326 0.5612 0.033 Uiso 1 1 calc R . . . .
C9 C 0.29745(18) 0.2744(2) 0.4755(2) 0.0307(6) Uani 1 1 d . . . . .
H9 H 0.3003 0.3510 0.5019 0.037 Uiso 1 1 calc R . . . .
C10 C 0.34684(16) 0.2464(2) 0.3989(2) 0.0288(6) Uani 1 1 d . . . . .
H10 H 0.3790 0.3123 0.3817 0.035 Uiso 1 1 calc R . . . .
B11 B 0.33599(19) -0.0834(3) 0.6129(2) 0.0244(7) Uani 1 1 d . . . . .
O12 O 0.40616(13) -0.1536(2) 0.64329(17) 0.0443(6) Uani 1 1 d . . . . .
C13 C 0.4041(2) -0.2206(3) 0.7438(3) 0.0538(10) Uani 1 1 d . . . . .
C14 C 0.3086(2) -0.2156(3) 0.7317(3) 0.0416(8) Uani 1 1 d . . . . .
O15 O 0.28047(12) -0.10731(17) 0.67015(14) 0.0317(5) Uani 1 1 d . . . . .
C16 C 0.4621(3) -0.1567(6) 0.8518(4) 0.110(2) Uani 1 1 d . . . . .
H16A H 0.5206 -0.1508 0.8485 0.165 Uiso 1 1 calc GR . . . .
H16B H 0.4642 -0.1982 0.9226 0.165 Uiso 1 1 calc GR . . . .
H16C H 0.4388 -0.0802 0.8534 0.165 Uiso 1 1 calc GR . . . .
C17 C 0.4410(4) -0.3355(4) 0.7384(5) 0.110(2) Uani 1 1 d . . . . .
H17A H 0.4137 -0.3676 0.6598 0.165 Uiso 1 1 calc GR . . . .
H17B H 0.4302 -0.3857 0.7963 0.165 Uiso 1 1 calc GR . . . .
H17C H 0.5034 -0.3289 0.7555 0.165 Uiso 1 1 calc GR . . . .
C18 C 0.2888(3) -0.2144(4) 0.8438(3) 0.0676(13) Uani 1 1 d . . . . .
H18A H 0.3093 -0.1427 0.8855 0.101 Uiso 1 1 calc GR . . . .
H18B H 0.3181 -0.2785 0.8932 0.101 Uiso 1 1 calc GR . . . .
H18C H 0.2263 -0.2211 0.8255 0.101 Uiso 1 1 calc GR . . . .
C19 C 0.2546(3) -0.3069(4) 0.6498(3) 0.0711(12) Uani 1 1 d . . . . .
H19A H 0.1931 -0.2904 0.6318 0.107 Uiso 1 1 calc GR . . . .
H19B H 0.2683 -0.3816 0.6878 0.107 Uiso 1 1 calc GR . . . .
H19C H 0.2677 -0.3074 0.5771 0.107 Uiso 1 1 calc GR . . . .
B21 B 0.09958(18) 0.0162(2) 0.2992(2) 0.0179(6) Uani 1 1 d . . . . .
O22 O 0.05949(11) -0.03330(17) 0.36848(13) 0.0317(5) Uani 1 1 d . . . . .
C23 C -0.02913(18) -0.0594(2) 0.2975(2) 0.0259(6) Uani 1 1 d . . . . .
C24 C -0.02746(17) -0.0515(2) 0.17038(19) 0.0223(6) Uani 1 1 d . . . . .
O25 O 0.04893(12) 0.01654(17) 0.18383(13) 0.0307(5) Uani 1 1 d . . . . .
C26 C -0.0590(3) -0.1692(3) 0.3313(3) 0.0556(10) Uani 1 1 d . . . . .
H26A H -0.0184 -0.2299 0.3303 0.083 Uiso 1 1 calc GR . . . .
H26B H -0.1165 -0.1876 0.2756 0.083 Uiso 1 1 calc GR . . . .
H26C H -0.0619 -0.1626 0.4102 0.083 Uiso 1 1 calc GR . . . .
C27 C -0.0821(2) 0.0375(3) 0.3252(2) 0.0440(8) Uani 1 1 d . . . . .
H27A H -0.0697 0.0411 0.4100 0.066 Uiso 1 1 calc GR . . . .
H27B H -0.1439 0.0230 0.2852 0.066 Uiso 1 1 calc GR . . . .
H27C H -0.0664 0.1101 0.2981 0.066 Uiso 1 1 calc GR . . . .
C28 C -0.0135(3) -0.1648(3) 0.1208(3) 0.0554(10) Uani 1 1 d . . . . .
H28A H -0.0045 -0.1525 0.0460 0.083 Uiso 1 1 calc GR . . . .
H28B H -0.0644 -0.2132 0.1080 0.083 Uiso 1 1 calc GR . . . .
H28C H 0.0375 -0.2022 0.1760 0.083 Uiso 1 1 calc GR . . . .
C29 C -0.1054(2) 0.0065(4) 0.0837(2) 0.0477(9) Uani 1 1 d . . . . .
H29A H -0.1075 0.0861 0.1070 0.072 Uiso 1 1 calc GR . . . .
H29B H -0.1581 -0.0328 0.0825 0.072 Uiso 1 1 calc GR . . . .
H29C H -0.1010 0.0039 0.0053 0.072 Uiso 1 1 calc GR . . . .

loop_
_atom_site_aniso_label
_atom_site_aniso_U_11
_atom_site_aniso_U_22
_atom_site_aniso_U_33
_atom_site_aniso_U_23
_atom_site_aniso_U_13
_atom_site_aniso_U_12
C1 0.0111(12) 0.0315(14) 0.0167(11) 0.0000(9) 0.0043(9) 0.0031(10)
C2 0.0142(11) 0.0320(14) 0.0161(11) 0.0004(10) 0.0044(9) 0.0029(11)
C3 0.0163(13) 0.0351(16) 0.0223(12) 0.0076(10) 0.0070(10) 0.0054(12)
C4 0.0144(12) 0.0360(16) 0.0273(13) 0.0083(11) 0.0077(10) 0.0004(12)
C5 0.0188(13) 0.0298(14) 0.0202(12) 0.0066(10) 0.0056(10) -0.0022(11)
C6 0.0172(12) 0.0243(14) 0.0156(11) 0.0020(9) 0.0012(9) 0.0021(10)
C7 0.0159(12) 0.0210(13) 0.0155(11) 0.0006(9) 0.0039(9) 0.0062(10)
C8 0.0177(13) 0.0390(16) 0.0210(12) -0.0085(11) 0.0010(10) 0.0047(12)
C9 0.0249(15) 0.0285(15) 0.0315(14) -0.0077(11) 0.0007(12) 0.0014(12)
C10 0.0198(13) 0.0276(15) 0.0334(14) 0.0074(11) 0.0019(11) -0.0044(12)
B11 0.0160(15) 0.0355(18) 0.0206(14) 0.0021(12) 0.0050(12) 0.0007(13)
O12 0.0295(13) 0.0585(15) 0.0535(12) 0.0365(10) 0.0253(10) 0.0193(11)
C13 0.040(2) 0.077(3) 0.0509(19) 0.0460(18) 0.0237(17) 0.0268(18)
C14 0.0382(18) 0.050(2) 0.0446(17) 0.0288(15) 0.0242(15) 0.0182(16)
O15 0.0272(11) 0.0415(13) 0.0309(9) 0.0164(8) 0.0157(8) 0.0090(9)
C16 0.058(3) 0.177(6) 0.061(2) 0.065(3) -0.023(2) -0.019(3)
C17 0.120(5) 0.096(4) 0.161(5) 0.099(4) 0.109(4) 0.082(4)
C18 0.083(3) 0.085(3) 0.054(2) 0.045(2) 0.048(2) 0.031(2)
C19 0.090(3) 0.053(3) 0.075(3) 0.0094(19) 0.034(2) -0.022(2)
B21 0.0186(14) 0.0164(13) 0.0178(13) -0.0010(10) 0.0051(11) 0.0032(11)
O22 0.0159(9) 0.0589(14) 0.0180(8) 0.0077(8) 0.0029(7) -0.0040(9)
C23 0.0235(14) 0.0299(15) 0.0216(12) -0.0004(10) 0.0045(11) -0.0124(12)
C24 0.0203(14) 0.0232(14) 0.0232(12) -0.0056(10) 0.0073(11) -0.0083(11)
O25 0.0260(10) 0.0466(12) 0.0165(8) -0.0021(7) 0.0034(8) -0.0205(9)
C26 0.050(2) 0.049(2) 0.061(2) 0.0151(16) 0.0097(18) -0.0198(18)
C27 0.0269(17) 0.066(2) 0.0400(17) -0.0054(14) 0.0128(14) 0.0051(16)
C28 0.067(3) 0.039(2) 0.075(2) -0.0332(17) 0.044(2) -0.0230(18)
C29 0.0328(18) 0.079(3) 0.0317(16) 0.0149(15) 0.0119(14) 0.0025(17)

loop_
_atom_type_symbol
_atom_type_description
_atom_type_scat_dispersion_real
_atom_type_scat_dispersion_imag
_atom_type_scat_source
C C 0.0033 0.0016 'International Tables Vol C Tables 4.2.6.8 and 6.1.1.4'
H H 0.0000 0.0000 'International Tables Vol C Tables 4.2.6.8 and 6.1.1.4'
B B 0.0013 0.0007 'International Tables Vol C Tables 4.2.6.8 and 6.1.1.4'
O O 0.0106 0.0060 'International Tables Vol C Tables 4.2.6.8 and 6.1.1.4'

loop_
_geom_angle_atom_site_label_1
_geom_angle_atom_site_label_2
_geom_angle_atom_site_label_3
_geom_angle
_geom_angle_site_symmetry_1
_geom_angle_site_symmetry_3
_geom_angle_publ_flag
C2 C1 H1 108.1 . . ?
C2 C1 C7 112.47(18) . . ?
C7 C1 H1 108.1 . . ?
C8 C1 H1 108.1 . . ?
C8 C1 C2 110.9(2) . . ?
C8 C1 C7 109.13(19) . . ?
C1 C2 B11 120.3(2) . . ?
C3 C2 C1 121.9(2) . . ?
C3 C2 B11 117.7(2) . . ?
C2 C3 H3 115.9 . . ?
C2 C3 C4 128.2(2) . . ?
C4 C3 H3 115.9 . . ?
C3 C4 H4 114.2 . . ?
C3 C4 C5 121.2(2) . . ?
C3 C4 C10 122.1(2) . . ?
C5 C4 H4 114.2 . . ?
C10 C4 H4 114.2 . . ?
C10 C4 C5 60.43(17) . . ?
C4 C5 H5 114.1 . . ?
C4 C5 C10 59.67(17) . . ?
C6 C5 C4 122.9(2) . . ?
C6 C5 H5 114.1 . . ?
C6 C5 C10 121.1(2) . . ?
C10 C5 H5 114.1 . . ?
C5 C6 H6 115.7 . . ?
C7 C6 C5 128.6(2) . . ?
C7 C6 H6 115.7 . . ?
C1 C7 B21 119.15(19) . . ?
C6 C7 C1 121.4(2) . . ?
C6 C7 B21 119.4(2) . . ?
C1 C8 H8 117.6 . . ?
C9 C8 C1 124.8(2) . . ?
C9 C8 H8 117.6 . . ?
C8 C9 H9 116.8 . . ?
C8 C9 C10 126.3(3) . . ?
C10 C9 H9 116.8 . . ?
C4 C10 C5 59.89(17) . . ?
C4 C10 H10 114.1 . . ?
C5 C10 H10 114.1 . . ?
C9 C10 C4 122.4(2) . . ?
C9 C10 C5 121.7(2) . . ?
C9 C10 H10 114.1 . . ?
O12 B11 C2 123.1(2) . . ?
O15 B11 C2 123.6(2) . . ?
O15 B11 O12 113.3(2) . . ?
B11 O12 C13 106.8(2) . . ?
O12 C13 C14 102.6(2) . . ?
O12 C13 C16 105.4(3) . . ?
O12 C13 C17 108.8(3) . . ?
C16 C13 C14 112.5(3) . . ?
C17 C13 C14 116.9(4) . . ?
C17 C13 C16 109.8(4) . . ?
O15 C14 C13 102.5(2) . . ?
O15 C14 C18 108.9(3) . . ?
O15 C14 C19 105.4(3) . . ?
C18 C14 C13 116.7(3) . . ?
C18 C14 C19 109.8(3) . . ?
C19 C14 C13 112.7(3) . . ?
B11 O15 C14 106.9(2) . . ?
C13 C16 H16A 109.5 . . ?
C13 C16 H16B 109.5 . . ?
C13 C16 H16C 109.5 . . ?
H16A C16 H16B 109.5 . . ?
H16A C16 H16C 109.5 . . ?
H16B C16 H16C 109.5 . . ?
C13 C17 H17A 109.5 . . ?
C13 C17 H17B 109.5 . . ?
C13 C17 H17C 109.5 . . ?
H17A C17 H17B 109.5 . . ?
H17A C17 H17C 109.5 . . ?
H17B C17 H17C 109.5 . . ?
C14 C18 H18A 109.5 . . ?
C14 C18 H18B 109.5 . . ?
C14 C18 H18C 109.5 . . ?
H18A C18 H18B 109.5 . . ?
H18A C18 H18C 109.5 . . ?
H18B C18 H18C 109.5 . . ?
C14 C19 H19A 109.5 . . ?
C14 C19 H19B 109.5 . . ?
C14 C19 H19C 109.5 . . ?
H19A C19 H19B 109.5 . . ?
H19A C19 H19C 109.5 . . ?
H19B C19 H19C 109.5 . . ?
O22 B21 C7 123.7(2) . . ?
O25 B21 C7 123.9(2) . . ?
O25 B21 O22 112.4(2) . . ?
B21 O22 C23 108.96(18) . . ?
O22 C23 C24 102.7(2) . . ?
O22 C23 C26 112.3(2) . . ?
O22 C23 C27 104.2(2) . . ?
C26 C23 C24 116.5(2) . . ?
C26 C23 C27 108.2(3) . . ?
C27 C23 C24 112.3(2) . . ?
O25 C24 C23 103.41(18) . . ?
O25 C24 C28 106.5(2) . . ?
O25 C24 C29 109.0(2) . . ?
C28 C24 C23 113.7(2) . . ?
C28 C24 C29 109.1(3) . . ?
C29 C24 C23 114.6(2) . . ?
B21 O25 C24 108.29(17) . . ?
C23 C26 H26A 109.5 . . ?
C23 C26 H26B 109.5 . . ?
C23 C26 H26C 109.5 . . ?
H26A C26 H26B 109.5 . . ?
H26A C26 H26C 109.5 . . ?
H26B C26 H26C 109.5 . . ?
C23 C27 H27A 109.5 . . ?
C23 C27 H27B 109.5 . . ?
C23 C27 H27C 109.5 . . ?
H27A C27 H27B 109.5 . . ?
H27A C27 H27C 109.5 . . ?
H27B C27 H27C 109.5 . . ?
C24 C28 H28A 109.5 . . ?
C24 C28 H28B 109.5 . . ?
C24 C28 H28C 109.5 . . ?
H28A C28 H28B 109.5 . . ?
H28A C28 H28C 109.5 . . ?
H28B C28 H28C 109.5 . . ?
C24 C29 H29A 109.5 . . ?
C24 C29 H29B 109.5 . . ?
C24 C29 H29C 109.5 . . ?
H29A C29 H29B 109.5 . . ?
H29A C29 H29C 109.5 . . ?
H29B C29 H29C 109.5 . . ?

loop_
_geom_bond_atom_site_label_1
_geom_bond_atom_site_label_2
_geom_bond_distance
_geom_bond_site_symmetry_2
_geom_bond_publ_flag
C1 H1 1.0000 . ?
C1 C2 1.521(3) . ?
C1 C7 1.527(3) . ?
C1 C8 1.503(4) . ?
C2 C3 1.344(3) . ?
C2 B11 1.557(4) . ?
C3 H3 0.9500 . ?
C3 C4 1.466(3) . ?
C4 H4 1.0000 . ?
C4 C5 1.530(3) . ?
C4 C10 1.527(4) . ?
C5 H5 1.0000 . ?
C5 C6 1.465(3) . ?
C5 C10 1.539(4) . ?
C6 H6 0.9500 . ?
C6 C7 1.339(3) . ?
C7 B21 1.546(4) . ?
C8 H8 0.9500 . ?
C8 C9 1.328(4) . ?
C9 H9 0.9500 . ?
C9 C10 1.470(4) . ?
C10 H10 1.0000 . ?
B11 O12 1.363(4) . ?
B11 O15 1.356(3) . ?
O12 C13 1.463(3) . ?
C13 C14 1.531(5) . ?
C13 C16 1.528(7) . ?
C13 C17 1.491(6) . ?
C14 O15 1.467(3) . ?
C14 C18 1.506(4) . ?
C14 C19 1.523(5) . ?
C16 H16A 0.9800 . ?
C16 H16B 0.9800 . ?
C16 H16C 0.9800 . ?
C17 H17A 0.9800 . ?
C17 H17B 0.9800 . ?
C17 H17C 0.9800 . ?
C18 H18A 0.9800 . ?
C18 H18B 0.9800 . ?
C18 H18C 0.9800 . ?
C19 H19A 0.9800 . ?
C19 H19B 0.9800 . ?
C19 H19C 0.9800 . ?
B21 O22 1.366(3) . ?
B21 O25 1.363(3) . ?
O22 C23 1.450(3) . ?
C23 C24 1.558(3) . ?
C23 C26 1.488(4) . ?
C23 C27 1.540(4) . ?
C24 O25 1.452(3) . ?
C24 C28 1.510(4) . ?
C24 C29 1.514(4) . ?
C26 H26A 0.9800 . ?
C26 H26B 0.9800 . ?
C26 H26C 0.9800 . ?
C27 H27A 0.9800 . ?
C27 H27B 0.9800 . ?
C27 H27C 0.9800 . ?
C28 H28A 0.9800 . ?
C28 H28B 0.9800 . ?
C28 H28C 0.9800 . ?
C29 H29A 0.9800 . ?
C29 H29B 0.9800 . ?
C29 H29C 0.9800 . ?

loop_
_geom_torsion_atom_site_label_1
_geom_torsion_atom_site_label_2
_geom_torsion_atom_site_label_3
_geom_torsion_atom_site_label_4
_geom_torsion
_geom_torsion_site_symmetry_1
_geom_torsion_site_symmetry_2
_geom_torsion_site_symmetry_3
_geom_torsion_site_symmetry_4
_geom_torsion_publ_flag
C1 C2 C3 C4 0.8(4) . . . . ?
C1 C2 B11 O12 171.0(2) . . . . ?
C1 C2 B11 O15 -9.9(4) . . . . ?
C1 C7 B21 O22 -7.6(4) . . . . ?
C1 C7 B21 O25 170.8(2) . . . . ?
C1 C8 C9 C10 -0.1(4) . . . . ?
C2 C1 C7 C6 -60.4(3) . . . . ?
C2 C1 C7 B21 121.2(2) . . . . ?
C2 C1 C8 C9 61.4(3) . . . . ?
C2 C3 C4 C5 -37.3(4) . . . . ?
C2 C3 C4 C10 35.2(4) . . . . ?
C2 B11 O12 C13 170.1(3) . . . . ?
C2 B11 O15 C14 171.1(3) . . . . ?
C3 C2 B11 O12 -9.5(4) . . . . ?
C3 C2 B11 O15 169.6(2) . . . . ?
C3 C4 C5 C6 2.1(4) . . . . ?
C3 C4 C5 C10 111.7(3) . . . . ?
C3 C4 C10 C5 -110.4(3) . . . . ?
C3 C4 C10 C9 0.2(4) . . . . ?
C4 C5 C6 C7 34.7(4) . . . . ?
C4 C5 C10 C9 -111.7(3) . . . . ?
C5 C4 C10 C9 110.6(3) . . . . ?
C5 C6 C7 C1 -0.9(4) . . . . ?
C5 C6 C7 B21 177.6(2) . . . . ?
C6 C5 C10 C4 112.5(3) . . . . ?
C6 C5 C10 C9 0.8(4) . . . . ?
C6 C7 B21 O22 173.9(2) . . . . ?
C6 C7 B21 O25 -7.6(4) . . . . ?
C7 C1 C2 C3 61.4(3) . . . . ?
C7 C1 C2 B11 -119.1(2) . . . . ?
C7 C1 C8 C9 -63.1(3) . . . . ?
C7 B21 O22 C23 172.6(2) . . . . ?
C7 B21 O25 C24 173.2(2) . . . . ?
C8 C1 C2 C3 -61.1(3) . . . . ?
C8 C1 C2 B11 118.3(2) . . . . ?
C8 C1 C7 C6 63.2(3) . . . . ?
C8 C1 C7 B21 -115.3(2) . . . . ?
C8 C9 C10 C4 -35.7(4) . . . . ?
C8 C9 C10 C5 36.5(4) . . . . ?
C10 C4 C5 C6 -109.5(3) . . . . ?
C10 C5 C6 C7 -37.2(4) . . . . ?
B11 C2 C3 C4 -178.6(2) . . . . ?
B11 O12 C13 C14 22.9(4) . . . . ?
B11 O12 C13 C16 -95.0(4) . . . . ?
B11 O12 C13 C17 147.3(4) . . . . ?
O12 B11 O15 C14 -9.7(3) . . . . ?
O12 C13 C14 O15 -27.5(3) . . . . ?
O12 C13 C14 C18 -146.4(3) . . . . ?
O12 C13 C14 C19 85.2(3) . . . . ?
C13 C14 O15 B11 23.2(3) . . . . ?
O15 B11 O12 C13 -9.1(4) . . . . ?
C16 C13 C14 O15 85.2(3) . . . . ?
C16 C13 C14 C18 -33.7(4) . . . . ?
C16 C13 C14 C19 -162.0(3) . . . . ?
C17 C13 C14 O15 -146.5(3) . . . . ?
C17 C13 C14 C18 94.6(4) . . . . ?
C17 C13 C14 C19 -33.8(4) . . . . ?
C18 C14 O15 B11 147.4(3) . . . . ?
C19 C14 O15 B11 -94.9(3) . . . . ?
B21 O22 C23 C24 16.3(3) . . . . ?
B21 O22 C23 C26 142.2(3) . . . . ?
B21 O22 C23 C27 -100.9(2) . . . . ?
O22 B21 O25 C24 -8.2(3) . . . . ?
O22 C23 C24 O25 -20.3(3) . . . . ?
O22 C23 C24 C28 94.8(3) . . . . ?
O22 C23 C24 C29 -138.7(3) . . . . ?
C23 C24 O25 B21 17.7(3) . . . . ?
O25 B21 O22 C23 -6.0(3) . . . . ?
C26 C23 C24 O25 -143.4(3) . . . . ?
C26 C23 C24 C28 -28.4(4) . . . . ?
C26 C23 C24 C29 98.1(3) . . . . ?
C27 C23 C24 O25 91.0(3) . . . . ?
C27 C23 C24 C28 -153.9(3) . . . . ?
C27 C23 C24 C29 -27.5(3) . . . . ?
C28 C24 O25 B21 -102.4(2) . . . . ?
C29 C24 O25 B21 140.0(2) . . . . ?

loop_
_twin_individual_id
_twin_individual_mass_fraction_refined
_oxdiff_twin_reflns_isolated
_oxdiff_twin_reflns_overlapped
_twin_individual_twin_lattice_type
_twin_individual_twin_matrix_11
_twin_individual_twin_matrix_12
_twin_individual_twin_matrix_13
_twin_individual_twin_matrix_21
_twin_individual_twin_matrix_22
_twin_individual_twin_matrix_23
_twin_individual_twin_matrix_31
_twin_individual_twin_matrix_32
_twin_individual_twin_matrix_33
1 0.5612 3137 21668 ref 1.0000 0.0000 0.0000 0.0000 1.0000 0.0000 0.0000 0.0000 1.0000
2 0.4388 3133 21668 nmt -1.0036 0.0020 -0.9349 0.0004 -1.0004 0.0009 0.0002 0.0001 1.0012
